data_4108291
loop_
_publ_author_name
'Miguel A. Esteruelas'
'Ana B. Masamunt'
'Montserrat Oliv\'an'
'Enrique O\~nate'
'Marta Valencia'

_publ_contact_author
;
  Dr. Montserrat Oliv\'an
  Departamento de Qu\'imica Inorg\'anica - I.C.M.A.
  Universidad de Zaragoza - C.S.I.C.
  50009 Zaragoza, Spain
;
_publ_contact_author_email molivan@unizar.es
_publ_section_title
;
 Aromatic Diosmatricyclic Nitrogen-Containing Compounds
;
_journal_name_full 'Journal of the American Chemical Society'
_journal_page_first 11612
_journal_page_last 11613
_journal_paper_doi 10.1021/ja8048892
_journal_volume 130
_journal_year 2008
_chemical_formula_moiety 'C32 H44 Cl2 N3 Os P, 2(C3 H6 O)'
_chemical_formula_sum 'C38 H56 Cl2 N3 O2 Os P'
_chemical_formula_weight 878.93
_chemical_name_systematic
; 
 ? 
;
_space_group_IT_number 14
_symmetry_cell_setting monoclinic
_symmetry_space_group_name_Hall '-P 2ybc'
_symmetry_space_group_name_H-M 'P 1 21/c 1'
_atom_sites_solution_hydrogens geom
_atom_sites_solution_primary direct
_atom_sites_solution_secondary difmap
_audit_creation_method SHELXL-97
_cell_angle_alpha 90.00
_cell_angle_beta 112.927(7)
_cell_angle_gamma 90.00
_cell_formula_units_Z 4
_cell_length_a 10.516(5)
_cell_length_b 34.131(15)
_cell_length_c 11.577(5)
_cell_measurement_reflns_used 5068
_cell_measurement_temperature 100(2)
_cell_measurement_theta_max 22
_cell_measurement_theta_min 2
_cell_volume 3827(3)
_computing_cell_refinement 'SAINT+ v. 6.1 (Bruker AXS, 2000)'
_computing_data_collection 'SMART v. 5.625 (Bruker AXS, 2000)'
_computing_data_reduction 'SAINT+ v. 6.1 (Bruker AXS, 2000)'
_computing_molecular_graphics 'XP, SHELXTL v. 6.1 (Bruker, 2000)'
_computing_publication_material 'XCIF, SHELXTL v. 6.1 (Bruker, 2000)'
_computing_structure_refinement 'SHELXL-97 (Sheldrick, 1997)'
_computing_structure_solution 'SHELXS-97 (Sheldrick, 1990)'
_diffrn_ambient_temperature 100(2)
_diffrn_detector_area_resol_mean 8.26
_diffrn_measured_fraction_theta_full 0.999
_diffrn_measured_fraction_theta_max 0.936
_diffrn_measurement_device_type 'Bruker SMART APEX CCD system'
_diffrn_measurement_method '\w rotations with narrow frames'
_diffrn_radiation_monochromator graphite
_diffrn_radiation_source 'fine-focus sealed tube'
_diffrn_radiation_type MoK\a
_diffrn_radiation_wavelength 0.71073
_diffrn_reflns_av_R_equivalents 0.0897
_diffrn_reflns_av_sigmaI/netI 0.1002
_diffrn_reflns_limit_h_max 13
_diffrn_reflns_limit_h_min -14
_diffrn_reflns_limit_k_max 45
_diffrn_reflns_limit_k_min -45
_diffrn_reflns_limit_l_max 15
_diffrn_reflns_limit_l_min -15
_diffrn_reflns_number 47022
_diffrn_reflns_theta_full 27.50
_diffrn_reflns_theta_max 28.91
_diffrn_reflns_theta_min 2.00
_diffrn_standards_decay_% 'no decay'
_exptl_absorpt_coefficient_mu 3.550
_exptl_absorpt_correction_T_max 0.811
_exptl_absorpt_correction_T_min 0.524
_exptl_absorpt_correction_type multi-scan
_exptl_absorpt_process_details
;
Absorption correction performed with SADABS program. This is based on the
method of Blessing: Blessing, R. H., Acta Crystallogr., Sect. A 1995, 51, 33.

SADABS: Area-Detector Absorption Correction. Bruker-AXS 
within SAINT+ package, v. 6.1 (2000).
;
_exptl_crystal_colour 'dark violet'
_exptl_crystal_density_diffrn 1.525
_exptl_crystal_description prism
_exptl_crystal_F_000 1784
_exptl_crystal_size_max 0.12
_exptl_crystal_size_mid 0.10
_exptl_crystal_size_min 0.02
_refine_diff_density_max 2.085
_refine_diff_density_min -2.597
_refine_diff_density_rms 0.139
_refine_ls_extinction_method none
_refine_ls_goodness_of_fit_ref 0.976
_refine_ls_hydrogen_treatment constr
_refine_ls_matrix_type full
_refine_ls_number_parameters 437
_refine_ls_number_reflns 9444
_refine_ls_number_restraints 2
_refine_ls_restrained_S_all 0.977
_refine_ls_R_factor_all 0.0871
_refine_ls_R_factor_gt 0.0490
_refine_ls_shift/su_max 0.001
_refine_ls_shift/su_mean 0.000
_refine_ls_structure_factor_coef Fsqd
_refine_ls_weighting_details 'calc w=1/[\s^2^(Fo^2^)+(0.0151P)^2^+0.0000P] where P=(Fo^2^+2Fc^2^)/3'
_refine_ls_weighting_scheme calc
_refine_ls_wR_factor_gt 0.0668
_refine_ls_wR_factor_ref 0.0739
_reflns_number_gt 6800
_reflns_number_total 9444
_reflns_threshold_expression >2sigma(I)
_cod_data_source_file ja8048892_si_002_1.cif
_cod_data_source_block mae220as
_cod_database_code 4108291

loop_
_symmetry_equiv_pos_as_xyz
'x, y, z'
'-x, y+1/2, -z+1/2'
'-x, -y, -z'
'x, -y-1/2, z-1/2'

loop_
_atom_site_label
_atom_site_type_symbol
_atom_site_fract_x
_atom_site_fract_y
_atom_site_fract_z
_atom_site_U_iso_or_equiv
_atom_site_adp_type
_atom_site_occupancy
_atom_site_symmetry_multiplicity
_atom_site_calc_flag
_atom_site_refinement_flags
_atom_site_disorder_assembly
_atom_site_disorder_group
Os Os 0.17959(2) 0.105573(6) 0.711539(19) 0.01560(5) Uani 1 1 d . . .
P P 0.25868(14) 0.16301(4) 0.64578(13) 0.0190(3) Uani 1 1 d . B .
N1 N -0.0096(4) 0.12931(12) 0.6903(4) 0.0164(9) Uani 1 1 d . . .
N2 N 0.0609(4) 0.08368(12) 0.5538(4) 0.0176(10) Uani 1 1 d . . .
N3 N 0.3141(4) 0.06796(12) 0.6706(4) 0.0179(10) Uani 1 1 d . . .
Cl1 Cl 0.11384(13) 0.04853(4) 0.80364(12) 0.0212(3) Uani 1 1 d . . .
Cl2 Cl 0.30796(13) 0.12510(4) 0.92655(12) 0.0222(3) Uani 1 1 d . . .
C1 C -0.0399(5) 0.15426(16) 0.7780(5) 0.0180(12) Uani 1 1 d . . .
C2 C -0.0972(5) 0.19070(15) 0.7440(5) 0.0198(12) Uani 1 1 d . . .
H2 H -0.1144 0.2001 0.6639 0.024 Uiso 1 1 calc R . .
C3 C -0.1296(5) 0.21335(16) 0.8262(5) 0.0251(13) Uani 1 1 d . . .
H3 H -0.1667 0.2382 0.8017 0.030 Uiso 1 1 calc R . .
C4 C -0.1084(5) 0.19999(16) 0.9451(5) 0.0220(13) Uani 1 1 d . . .
C5 C -0.0484(5) 0.16336(17) 0.9790(5) 0.0261(13) Uani 1 1 d . . .
H5 H -0.0304 0.1541 1.0593 0.031 Uiso 1 1 calc R . .
C6 C -0.0145(5) 0.14028(15) 0.8976(5) 0.0200(12) Uani 1 1 d . . .
H6 H 0.0247 0.1157 0.9224 0.024 Uiso 1 1 calc R . .
C7 C -0.1507(6) 0.22426(17) 1.0336(5) 0.0335(15) Uani 1 1 d . . .
H7A H -0.0711 0.2297 1.1085 0.050 Uiso 1 1 calc R . .
H7B H -0.2174 0.2100 1.0548 0.050 Uiso 1 1 calc R . .
H7C H -0.1905 0.2485 0.9936 0.050 Uiso 1 1 calc R . .
C8 C -0.1135(5) 0.11640(14) 0.5911(5) 0.0186(12) Uani 1 1 d . . .
C9 C -0.2628(5) 0.12702(15) 0.5595(5) 0.0231(12) Uani 1 1 d . . .
H9A H -0.2775 0.1308 0.6356 0.035 Uiso 1 1 calc R . .
H9B H -0.3212 0.1063 0.5116 0.035 Uiso 1 1 calc R . .
H9C H -0.2847 0.1508 0.5112 0.035 Uiso 1 1 calc R . .
C10 C -0.0796(5) 0.09016(15) 0.5113(5) 0.0182(11) Uani 1 1 d . . .
C11 C -0.1686(5) 0.07005(15) 0.4064(5) 0.0225(12) Uani 1 1 d . . .
H11 H -0.2630 0.0749 0.3765 0.027 Uiso 1 1 calc R . .
C12 C -0.1183(5) 0.04304(15) 0.3462(5) 0.0231(12) Uani 1 1 d . . .
H12 H -0.1779 0.0308 0.2736 0.028 Uiso 1 1 calc R . .
C13 C 0.0210(5) 0.03423(15) 0.3941(5) 0.0207(12) Uani 1 1 d . . .
H13 H 0.0549 0.0152 0.3562 0.025 Uiso 1 1 calc R . .
C14 C 0.1097(5) 0.05407(15) 0.4992(5) 0.0184(12) Uani 1 1 d . . .
C15 C 0.2555(5) 0.04631(15) 0.5687(5) 0.0193(12) Uani 1 1 d . . .
C16 C 0.3247(5) 0.01450(14) 0.5268(5) 0.0214(12) Uani 1 1 d . . .
H16A H 0.3613 0.0250 0.4691 0.032 Uiso 1 1 calc R . .
H16B H 0.2590 -0.0057 0.4860 0.032 Uiso 1 1 calc R . .
H16C H 0.3985 0.0037 0.5982 0.032 Uiso 1 1 calc R . .
C17 C 0.4576(5) 0.06116(14) 0.7490(5) 0.0168(11) Uani 1 1 d . . .
C18 C 0.5615(5) 0.06378(15) 0.7036(5) 0.0208(12) Uani 1 1 d . . .
H18 H 0.5393 0.0691 0.6192 0.025 Uiso 1 1 calc R . .
C19 C 0.6979(5) 0.05845(15) 0.7834(5) 0.0231(13) Uani 1 1 d . . .
H19 H 0.7666 0.0600 0.7518 0.028 Uiso 1 1 calc R . .
C20 C 0.7339(5) 0.05074(15) 0.9102(5) 0.0205(12) Uani 1 1 d . . .
C21 C 0.6270(5) 0.04759(16) 0.9527(5) 0.0252(13) Uani 1 1 d . . .
H21 H 0.6484 0.0416 1.0365 0.030 Uiso 1 1 calc R . .
C22 C 0.4915(5) 0.05311(15) 0.8748(5) 0.0222(12) Uani 1 1 d . . .
H22 H 0.4226 0.0515 0.9062 0.027 Uiso 1 1 calc R . .
C23 C 0.8819(5) 0.04514(16) 0.9984(5) 0.0274(13) Uani 1 1 d . . .
H23A H 0.9094 0.0663 1.0575 0.041 Uiso 1 1 calc R . .
H23B H 0.9396 0.0447 0.9514 0.041 Uiso 1 1 calc R . .
H23C H 0.8910 0.0208 1.0424 0.041 Uiso 1 1 calc R . .
C24 C 0.4448(5) 0.16313(16) 0.6710(5) 0.0258(13) Uani 1 1 d . . .
H24 H 0.4571 0.1402 0.6256 0.031 Uiso 1 1 calc R . .
C25 C 0.4930(6) 0.19816(16) 0.6157(6) 0.0321(15) Uani 1 1 d . . .
H25A H 0.4886 0.2216 0.6601 0.048 Uiso 1 1 calc R . .
H25B H 0.4342 0.2009 0.5287 0.048 Uiso 1 1 calc R . .
H25C H 0.5863 0.1939 0.6238 0.048 Uiso 1 1 calc R . .
C26 C 0.5446(5) 0.15699(18) 0.8081(5) 0.0322(15) Uani 1 1 d . . .
H26A H 0.6355 0.1517 0.8111 0.048 Uiso 1 1 calc R . .
H26B H 0.5139 0.1352 0.8430 0.048 Uiso 1 1 calc R . .
H26C H 0.5467 0.1802 0.8557 0.048 Uiso 1 1 calc R . .
C27 C 0.2202(6) 0.21017(15) 0.7087(5) 0.0281(14) Uani 1 1 d D . .
H27 H 0.1322 0.2067 0.7180 0.034 Uiso 1 1 calc R A 1
C28 C 0.2068(6) 0.24706(17) 0.6303(6) 0.0370(16) Uani 1 1 d . B .
H28A H 0.1791 0.2686 0.6685 0.056 Uiso 1 1 calc R . .
H28B H 0.1388 0.2429 0.5472 0.056 Uiso 1 1 calc R . .
H28C H 0.2942 0.2529 0.6260 0.056 Uiso 1 1 calc R . .
C29A C 0.3307(9) 0.2204(3) 0.8408(7) 0.030(2) Uiso 0.70 1 d PD B 1
H29A H 0.2951 0.2403 0.8787 0.045 Uiso 0.70 1 calc PR B 1
H29B H 0.4128 0.2298 0.8327 0.045 Uiso 0.70 1 calc PR B 1
H29C H 0.3522 0.1974 0.8925 0.045 Uiso 0.70 1 calc PR B 1
C29B C 0.274(3) 0.2194(8) 0.8471(11) 0.054(8) Uiso 0.30 1 d PD B 2
H29D H 0.3647 0.2305 0.8734 0.081 Uiso 0.30 1 calc PR B 2
H29E H 0.2779 0.1958 0.8934 0.081 Uiso 0.30 1 calc PR B 2
H29F H 0.2133 0.2378 0.8625 0.081 Uiso 0.30 1 calc PR B 2
C30 C 0.1778(5) 0.17235(16) 0.4745(5) 0.0262(13) Uani 1 1 d . . .
H30 H 0.2145 0.1974 0.4602 0.031 Uiso 1 1 calc R B .
C31 C 0.0211(6) 0.17713(18) 0.4263(5) 0.0358(16) Uani 1 1 d . B .
H31A H -0.0119 0.1900 0.3462 0.054 Uiso 1 1 calc R . .
H31B H -0.0019 0.1926 0.4847 0.054 Uiso 1 1 calc R . .
H31C H -0.0214 0.1518 0.4177 0.054 Uiso 1 1 calc R . .
C32 C 0.2156(6) 0.14199(17) 0.3969(5) 0.0369(16) Uani 1 1 d . B .
H32A H 0.1766 0.1171 0.4039 0.055 Uiso 1 1 calc R . .
H32B H 0.3143 0.1397 0.4273 0.055 Uiso 1 1 calc R . .
H32C H 0.1800 0.1500 0.3106 0.055 Uiso 1 1 calc R . .
O1 O 0.4533(4) 0.07163(11) 0.3584(4) 0.0331(10) Uani 1 1 d . . .
C33 C 0.3887(6) 0.06197(16) 0.2512(6) 0.0273(13) Uani 1 1 d . . .
C34 C 0.4580(6) 0.04993(17) 0.1661(5) 0.0314(14) Uani 1 1 d . . .
H34A H 0.4466 0.0701 0.1052 0.047 Uiso 1 1 calc R . .
H34B H 0.4173 0.0261 0.1240 0.047 Uiso 1 1 calc R . .
H34C H 0.5546 0.0458 0.2145 0.047 Uiso 1 1 calc R . .
C35 C 0.2342(6) 0.06094(19) 0.1914(6) 0.0408(17) Uani 1 1 d . . .
H35A H 0.1969 0.0732 0.2459 0.061 Uiso 1 1 calc R . .
H35B H 0.2035 0.0342 0.1769 0.061 Uiso 1 1 calc R . .
H35C H 0.2032 0.0747 0.1129 0.061 Uiso 1 1 calc R . .
C36 C 0.6083(8) 0.1757(2) 0.2331(7) 0.058(2) Uani 1 1 d . . .
C37 C 0.6579(7) 0.1470(2) 0.1635(6) 0.056(2) Uani 1 1 d . C .
H37A H 0.7433 0.1561 0.1611 0.084 Uiso 1 1 calc R . .
H37B H 0.5902 0.1444 0.0795 0.084 Uiso 1 1 calc R . .
H37C H 0.6722 0.1221 0.2050 0.084 Uiso 1 1 calc R . .
O2B O 0.658(2) 0.2089(6) 0.2622(19) 0.078(6) Uiso 0.40 1 d P C 1
O2A O 0.6895(12) 0.2009(4) 0.3010(12) 0.072(4) Uiso 0.60 1 d P C 2
C38 C 0.4701(7) 0.1689(2) 0.2414(6) 0.055(2) Uani 1 1 d . C .
H38A H 0.4573 0.1876 0.2979 0.082 Uiso 1 1 calc R . .
H38B H 0.4673 0.1429 0.2719 0.082 Uiso 1 1 calc R . .
H38C H 0.3978 0.1719 0.1598 0.082 Uiso 1 1 calc R . .

loop_
_atom_site_aniso_label
_atom_site_aniso_U_11
_atom_site_aniso_U_22
_atom_site_aniso_U_33
_atom_site_aniso_U_23
_atom_site_aniso_U_13
_atom_site_aniso_U_12
Os 0.01438(9) 0.02100(10) 0.01251(9) -0.00065(11) 0.00641(7) 0.00023(11)
P 0.0174(7) 0.0235(8) 0.0173(7) -0.0001(6) 0.0082(6) 0.0008(6)
N1 0.019(2) 0.017(2) 0.014(2) 0.0020(18) 0.0072(19) 0.0020(18)
N2 0.014(2) 0.024(3) 0.017(2) 0.0000(19) 0.0085(19) 0.0016(19)
N3 0.018(2) 0.016(2) 0.022(3) 0.0014(19) 0.010(2) -0.0018(18)
Cl1 0.0255(7) 0.0217(7) 0.0203(7) 0.0005(6) 0.0133(6) -0.0009(6)
Cl2 0.0201(7) 0.0310(8) 0.0143(7) -0.0016(6) 0.0053(6) -0.0009(6)
C1 0.012(3) 0.029(3) 0.015(3) -0.005(2) 0.007(2) -0.001(2)
C2 0.015(3) 0.024(3) 0.022(3) -0.002(2) 0.009(2) 0.000(2)
C3 0.020(3) 0.022(3) 0.036(4) -0.002(3) 0.014(3) 0.001(2)
C4 0.016(3) 0.026(3) 0.026(3) -0.010(3) 0.011(3) -0.006(2)
C5 0.020(3) 0.042(4) 0.017(3) -0.004(3) 0.008(2) -0.004(3)
C6 0.019(3) 0.018(3) 0.021(3) -0.002(2) 0.005(2) 0.001(2)
C7 0.038(4) 0.034(4) 0.035(4) -0.016(3) 0.021(3) -0.005(3)
C8 0.013(3) 0.023(3) 0.019(3) 0.002(2) 0.005(2) -0.002(2)
C9 0.017(3) 0.031(3) 0.021(3) -0.002(2) 0.009(2) -0.002(2)
C10 0.017(3) 0.022(3) 0.015(3) 0.003(2) 0.006(2) 0.000(2)
C11 0.015(3) 0.034(3) 0.018(3) -0.001(2) 0.006(2) -0.003(2)
C12 0.028(3) 0.027(3) 0.012(3) -0.002(2) 0.006(2) -0.007(2)
C13 0.022(3) 0.024(3) 0.016(3) -0.002(2) 0.008(2) -0.002(2)
C14 0.023(3) 0.018(3) 0.017(3) 0.004(2) 0.012(2) 0.002(2)
C15 0.020(3) 0.029(3) 0.013(3) -0.001(2) 0.011(2) 0.002(2)
C16 0.024(3) 0.023(3) 0.021(3) 0.000(2) 0.012(2) 0.002(2)
C17 0.015(3) 0.018(3) 0.019(3) 0.002(2) 0.008(2) 0.003(2)
C18 0.017(3) 0.025(3) 0.019(3) -0.001(2) 0.006(2) 0.001(2)
C19 0.021(3) 0.030(3) 0.024(3) -0.002(3) 0.015(3) 0.000(2)
C20 0.017(3) 0.019(3) 0.025(3) 0.002(2) 0.008(2) 0.002(2)
C21 0.024(3) 0.038(4) 0.015(3) 0.003(3) 0.009(3) 0.004(3)
C22 0.022(3) 0.030(3) 0.020(3) 0.002(2) 0.014(3) 0.006(2)
C23 0.024(3) 0.034(3) 0.024(3) 0.004(3) 0.008(3) 0.004(3)
C24 0.015(3) 0.029(3) 0.034(4) 0.005(3) 0.011(3) 0.001(2)
C25 0.023(3) 0.032(4) 0.047(4) 0.007(3) 0.019(3) 0.003(3)
C26 0.021(3) 0.048(4) 0.029(3) 0.005(3) 0.011(3) -0.004(3)
C27 0.032(3) 0.024(3) 0.037(4) 0.000(3) 0.022(3) -0.001(2)
C28 0.036(4) 0.033(4) 0.042(4) 0.000(3) 0.016(3) 0.002(3)
C30 0.027(3) 0.028(3) 0.024(3) 0.006(3) 0.009(3) -0.003(3)
C31 0.031(4) 0.045(4) 0.025(3) 0.012(3) 0.003(3) -0.010(3)
C32 0.050(4) 0.044(4) 0.021(3) -0.003(3) 0.018(3) -0.008(3)
O1 0.032(2) 0.044(3) 0.020(2) -0.005(2) 0.0071(19) -0.007(2)
C33 0.029(3) 0.029(3) 0.028(4) 0.004(3) 0.016(3) 0.004(3)
C34 0.030(3) 0.039(4) 0.026(3) -0.002(3) 0.013(3) 0.000(3)
C35 0.023(3) 0.062(5) 0.036(4) -0.010(3) 0.010(3) 0.003(3)
C36 0.070(6) 0.045(5) 0.041(5) 0.000(4) 0.004(4) -0.024(4)
C37 0.052(5) 0.064(5) 0.039(4) 0.008(4) 0.005(4) -0.007(4)
C38 0.057(5) 0.068(5) 0.039(4) -0.009(4) 0.018(4) -0.012(4)

loop_
_atom_type_symbol
_atom_type_description
_atom_type_scat_dispersion_real
_atom_type_scat_dispersion_imag
_atom_type_scat_source
C C 0.0033 0.0016 'International Tables Vol C Tables 4.2.6.8 and 6.1.1.4'
H H 0.0000 0.0000 'International Tables Vol C Tables 4.2.6.8 and 6.1.1.4'
N N 0.0061 0.0033 'International Tables Vol C Tables 4.2.6.8 and 6.1.1.4'
P P 0.1023 0.0942 'International Tables Vol C Tables 4.2.6.8 and 6.1.1.4'
Cl Cl 0.1484 0.1585 'International Tables Vol C Tables 4.2.6.8 and 6.1.1.4'
Os Os -1.2165 7.6030 'International Tables Vol C Tables 4.2.6.8 and 6.1.1.4'
O O 0.0106 0.0060 'International Tables Vol C Tables 4.2.6.8 and 6.1.1.4'

loop_
_geom_angle_atom_site_label_1
_geom_angle_atom_site_label_2
_geom_angle_atom_site_label_3
_geom_angle
N2 Os N1 78.48(17)
N2 Os N3 78.03(17)
N1 Os N3 156.02(16)
N2 Os P 101.33(13)
N1 Os P 94.55(12)
N3 Os P 94.69(12)
N2 Os Cl2 169.55(13)
N1 Os Cl2 98.04(12)
N3 Os Cl2 104.25(12)
P Os Cl2 88.72(5)
N2 Os Cl1 85.13(13)
N1 Os Cl1 86.65(12)
N3 Os Cl1 86.64(12)
P Os Cl1 173.54(5)
Cl2 Os Cl1 84.83(5)
C30 P C24 100.6(2)
C30 P C27 100.9(2)
C24 P C27 108.0(3)
C30 P Os 114.43(18)
C24 P Os 115.51(18)
C27 P Os 115.48(18)
C8 N1 C1 118.2(4)
C8 N1 Os 113.9(3)
C1 N1 Os 127.4(3)
C10 N2 C14 119.1(4)
C10 N2 Os 119.1(3)
C14 N2 Os 119.8(3)
C15 N3 C17 118.7(4)
C15 N3 Os 115.0(3)
C17 N3 Os 126.0(3)
C2 C1 C6 119.3(5)
C2 C1 N1 121.5(5)
C6 C1 N1 119.1(5)
C3 C2 C1 120.9(5)
C3 C2 H2 119.5
C1 C2 H2 119.5
C2 C3 C4 121.2(5)
C2 C3 H3 119.4
C4 C3 H3 119.4
C3 C4 C5 117.3(5)
C3 C4 C7 121.1(5)
C5 C4 C7 121.6(5)
C6 C5 C4 122.2(5)
C6 C5 H5 118.9
C4 C5 H5 118.9
C5 C6 C1 119.0(5)
C5 C6 H6 120.5
C1 C6 H6 120.5
C4 C7 H7A 109.5
C4 C7 H7B 109.5
H7A C7 H7B 109.5
C4 C7 H7C 109.5
H7A C7 H7C 109.5
H7B C7 H7C 109.5
N1 C8 C10 116.3(4)
N1 C8 C9 124.2(5)
C10 C8 C9 119.4(4)
C8 C9 H9A 109.5
C8 C9 H9B 109.5
H9A C9 H9B 109.5
C8 C9 H9C 109.5
H9A C9 H9C 109.5
H9B C9 H9C 109.5
N2 C10 C11 119.6(5)
N2 C10 C8 111.8(4)
C11 C10 C8 128.4(5)
C12 C11 C10 120.7(5)
C12 C11 H11 119.6
C10 C11 H11 119.6
C11 C12 C13 119.9(5)
C11 C12 H12 120.1
C13 C12 H12 120.1
C12 C13 C14 119.4(5)
C12 C13 H13 120.3
C14 C13 H13 120.3
C13 C14 N2 120.8(5)
C13 C14 C15 127.0(5)
N2 C14 C15 112.2(4)
N3 C15 C14 114.6(4)
N3 C15 C16 125.5(5)
C14 C15 C16 119.8(5)
C15 C16 H16A 109.5
C15 C16 H16B 109.5
H16A C16 H16B 109.5
C15 C16 H16C 109.5
H16A C16 H16C 109.5
H16B C16 H16C 109.5
C22 C17 C18 119.6(5)
C22 C17 N3 118.1(4)
C18 C17 N3 122.3(5)
C19 C18 C17 120.2(5)
C19 C18 H18 119.9
C17 C18 H18 119.9
C18 C19 C20 121.0(5)
C18 C19 H19 119.5
C20 C19 H19 119.5
C19 C20 C21 117.4(5)
C19 C20 C23 121.6(5)
C21 C20 C23 120.9(5)
C22 C21 C20 122.1(5)
C22 C21 H21 119.0
C20 C21 H21 119.0
C21 C22 C17 119.7(5)
C21 C22 H22 120.2
C17 C22 H22 120.2
C20 C23 H23A 109.5
C20 C23 H23B 109.5
H23A C23 H23B 109.5
C20 C23 H23C 109.5
H23A C23 H23C 109.5
H23B C23 H23C 109.5
C25 C24 C26 109.5(4)
C25 C24 P 115.8(4)
C26 C24 P 114.5(4)
C25 C24 H24 105.4
C26 C24 H24 105.4
P C24 H24 105.4
C24 C25 H25A 109.5
C24 C25 H25B 109.5
H25A C25 H25B 109.5
C24 C25 H25C 109.5
H25A C25 H25C 109.5
H25B C25 H25C 109.5
C24 C26 H26A 109.5
C24 C26 H26B 109.5
H26A C26 H26B 109.5
C24 C26 H26C 109.5
H26A C26 H26C 109.5
H26B C26 H26C 109.5
C29B C27 C28 111.6(11)
C29B C27 C29A 23.6(10)
C28 C27 C29A 105.0(5)
C29B C27 P 122.9(11)
C28 C27 P 117.5(4)
C29A C27 P 112.5(5)
C29B C27 H27 83.5
C28 C27 H27 107.1
C29A C27 H27 107.1
P C27 H27 107.1
C27 C28 H28A 109.5
C27 C28 H28B 109.5
H28A C28 H28B 109.5
C27 C28 H28C 109.5
H28A C28 H28C 109.5
H28B C28 H28C 109.5
C27 C29A H29A 109.5
C27 C29A H29B 109.5
C27 C29A H29C 109.5
C27 C29B H29D 109.5
C27 C29B H29E 109.5
H29D C29B H29E 109.5
C27 C29B H29F 109.5
H29D C29B H29F 109.5
H29E C29B H29F 109.5
C32 C30 C31 110.5(5)
C32 C30 P 113.4(4)
C31 C30 P 112.9(4)
C32 C30 H30 106.5
C31 C30 H30 106.5
P C30 H30 106.5
C30 C31 H31A 109.5
C30 C31 H31B 109.5
H31A C31 H31B 109.5
C30 C31 H31C 109.5
H31A C31 H31C 109.5
H31B C31 H31C 109.5
C30 C32 H32A 109.5
C30 C32 H32B 109.5
H32A C32 H32B 109.5
C30 C32 H32C 109.5
H32A C32 H32C 109.5
H32B C32 H32C 109.5
O1 C33 C34 122.0(5)
O1 C33 C35 123.8(5)
C34 C33 C35 114.1(5)
C33 C34 H34A 109.5
C33 C34 H34B 109.5
H34A C34 H34B 109.5
C33 C34 H34C 109.5
H34A C34 H34C 109.5
H34B C34 H34C 109.5
C33 C35 H35A 109.5
C33 C35 H35B 109.5
H35A C35 H35B 109.5
C33 C35 H35C 109.5
H35A C35 H35C 109.5
H35B C35 H35C 109.5
O2B C36 O2A 24.1(11)
O2B C36 C37 123.6(11)
O2A C36 C37 119.8(9)
O2B C36 C38 115.9(11)
O2A C36 C38 120.3(9)
C37 C36 C38 118.8(6)
C36 C37 H37A 109.5
C36 C37 H37B 109.5
H37A C37 H37B 109.5
C36 C37 H37C 109.5
H37A C37 H37C 109.5
H37B C37 H37C 109.5
C36 C38 H38A 109.5
C36 C38 H38B 109.5
H38A C38 H38B 109.5
C36 C38 H38C 109.5
H38A C38 H38C 109.5
H38B C38 H38C 109.5

loop_
_geom_bond_atom_site_label_1
_geom_bond_atom_site_label_2
_geom_bond_distance
Os N2 1.917(4)
Os N1 2.072(4)
Os N3 2.097(4)
Os P 2.3680(16)
Os Cl2 2.4175(16)
Os Cl1 2.4453(15)
P C30 1.855(5)
P C24 1.863(5)
P C27 1.875(5)
N1 C8 1.315(6)
N1 C1 1.452(6)
N2 C10 1.381(6)
N2 C14 1.392(6)
N3 C15 1.323(6)
N3 C17 1.445(6)
C1 C2 1.371(7)
C1 C6 1.389(7)
C2 C3 1.369(7)
C2 H2 0.9300
C3 C4 1.383(7)
C3 H3 0.9300
C4 C5 1.386(7)
C4 C7 1.513(7)
C5 C6 1.377(7)
C5 H5 0.9300
C6 H6 0.9300
C7 H7A 0.9600
C7 H7B 0.9600
C7 H7C 0.9600
C8 C10 1.428(7)
C8 C9 1.512(6)
C9 H9A 0.9600
C9 H9B 0.9600
C9 H9C 0.9600
C10 C11 1.391(7)
C11 C12 1.379(7)
C11 H11 0.9300
C12 C13 1.382(7)
C12 H12 0.9300
C13 C14 1.387(7)
C13 H13 0.9300
C14 C15 1.452(7)
C15 C16 1.490(7)
C16 H16A 0.9600
C16 H16B 0.9600
C16 H16C 0.9600
C17 C22 1.384(7)
C17 C18 1.388(7)
C18 C19 1.383(7)
C18 H18 0.9300
C19 C20 1.391(7)
C19 H19 0.9300
C20 C21 1.395(7)
C20 C23 1.504(7)
C21 C22 1.370(7)
C21 H21 0.9300
C22 H22 0.9300
C23 H23A 0.9600
C23 H23B 0.9600
C23 H23C 0.9600
C24 C25 1.532(7)
C24 C26 1.538(7)
C24 H24 0.9800
C25 H25A 0.9600
C25 H25B 0.9600
C25 H25C 0.9600
C26 H26A 0.9600
C26 H26B 0.9600
C26 H26C 0.9600
C27 C29B 1.511(10)
C27 C28 1.526(7)
C27 C29A 1.558(7)
C27 H27 0.9800
C28 H28A 0.9600
C28 H28B 0.9600
C28 H28C 0.9600
C29A H29A 0.9600
C29A H29B 0.9600
C29A H29C 0.9600
C29B H29D 0.9600
C29B H29E 0.9600
C29B H29F 0.9600
C30 C32 1.522(7)
C30 C31 1.529(7)
C30 H30 0.9800
C31 H31A 0.9600
C31 H31B 0.9600
C31 H31C 0.9600
C32 H32A 0.9600
C32 H32B 0.9600
C32 H32C 0.9600
O1 C33 1.205(6)
C33 C34 1.493(7)
C33 C35 1.498(7)
C34 H34A 0.9600
C34 H34B 0.9600
C34 H34C 0.9600
C35 H35A 0.9600
C35 H35B 0.9600
C35 H35C 0.9600
C36 O2B 1.24(2)
C36 O2A 1.250(13)
C36 C37 1.486(10)
C36 C38 1.512(9)
C37 H37A 0.9600
C37 H37B 0.9600
C37 H37C 0.9600
C38 H38A 0.9600
C38 H38B 0.9600
C38 H38C 0.9600
